data_1573933
loop_
_publ_author_name
'Haketa, Yohei'
'Nakajima, Ryoya'
'Maruyama, Yuto'
'Tanaka, Hiroki'
'Choi, Wookjin'
'Seki, Shu'
'Sato, Shunsuke'
'Baba, Hitomi'
'Ishii, Yoshiki'
'Watanabe, Go'
'Bulgarevich, Kirill'
'Takimiya, Kazuo'
'Deguchi, Kenzo'
'Ohki, Shinobu'
'Hashi, Kenjiro'
'Nakanishi, Takashi'
'Ishibashi, Yukihide'
'Asahi, Tsuyoshi'
'Ohta, Kazuchika'
'Maeda, Hiromitsu'

_publ_section_title
;
 Electrically conductive charge-segregated pseudo-polymorphs comprising
 highly planar expanded &#x3c0;-electronic cations.
;
_journal_issue 12
_journal_name_full 'Chemical science'
_journal_page_first 4998
_journal_page_last 5006
_journal_paper_doi 10.1039/d4sc07576e
_journal_volume 16
_journal_year 2025
_chemical_formula_moiety 'C24 B F20, C36 H20 Au N4'
_chemical_formula_sum 'C60 H20 Au B F20 N4'
_chemical_formula_weight 1384.58
_space_group_crystal_system orthorhombic
_space_group_IT_number 52
_space_group_name_Hall '-P 2a 2bc'
_space_group_name_H-M_alt 'P n n a'
_atom_sites_solution_hydrogens geom
_audit_creation_method SHELXL-2014/7
_audit_update_record
;
2024-09-26 deposited with the CCDC.	2025-02-07 downloaded from the CCDC.
;
_cell_angle_alpha 90
_cell_angle_beta 90
_cell_angle_gamma 90
_cell_formula_units_Z 4
_cell_length_a 7.6381(3)
_cell_length_b 27.9614(11)
_cell_length_c 28.9791(13)
_cell_measurement_reflns_used 9387
_cell_measurement_temperature 90(2)
_cell_measurement_theta_max 25.05
_cell_measurement_theta_min 2.23
_cell_volume 6189.1(4)
_computing_cell_refinement 'APEX3 v2019.11 (Bruker AXS Inc., 2019)'
_computing_data_collection 'Bruker Instrument Service V6.2.14 (Bruker AXS Inc., 2020)'
_computing_data_reduction 'SAINT V8.40B (Bruker AXS Inc., 2013)'
_computing_structure_refinement 'SHELXL-2014 (Sheldrick, 2014)'
_computing_structure_solution 'SHELXT (Sheldrick, 2013)'
_diffrn_ambient_temperature 90(2)
_diffrn_detector_area_resol_mean 7.391
_diffrn_measured_fraction_theta_full 0.998
_diffrn_measured_fraction_theta_max 0.998
_diffrn_measurement_device_type 'Bruker D8 goniometer'
_diffrn_measurement_method 'omega scans'
_diffrn_radiation_monochromator 'Incoatec Helios multilayered confocal mirror'
_diffrn_radiation_type MoK\a
_diffrn_radiation_wavelength 0.71073
_diffrn_reflns_av_R_equivalents 0.0932
_diffrn_reflns_av_unetI/netI 0.0303
_diffrn_reflns_Laue_measured_fraction_full 0.998
_diffrn_reflns_Laue_measured_fraction_max 0.998
_diffrn_reflns_limit_h_max 9
_diffrn_reflns_limit_h_min -8
_diffrn_reflns_limit_k_max 33
_diffrn_reflns_limit_k_min -33
_diffrn_reflns_limit_l_max 34
_diffrn_reflns_limit_l_min -34
_diffrn_reflns_number 103402
_diffrn_reflns_point_group_measured_fraction_full 0.998
_diffrn_reflns_point_group_measured_fraction_max 0.998
_diffrn_reflns_theta_full 25.066
_diffrn_reflns_theta_max 25.066
_diffrn_reflns_theta_min 2.024
_diffrn_source 'sealed tube'
_exptl_absorpt_coefficient_mu 2.476
_exptl_absorpt_correction_T_max 0.976
_exptl_absorpt_correction_T_min 0.871
_exptl_absorpt_correction_type multi-scan
_exptl_absorpt_process_details
;
SADABS Sheldrick 1996
;
_exptl_crystal_colour blue
_exptl_crystal_density_diffrn 1.486
_exptl_crystal_description prism
_exptl_crystal_F_000 2688
_exptl_crystal_size_max 0.02
_exptl_crystal_size_mid 0.01
_exptl_crystal_size_min 0.01
_refine_diff_density_max 1.461
_refine_diff_density_min -3.134
_refine_diff_density_rms 0.138
_refine_ls_extinction_method none
_refine_ls_goodness_of_fit_ref 1.206
_refine_ls_hydrogen_treatment constr
_refine_ls_matrix_type full
_refine_ls_number_parameters 384
_refine_ls_number_reflns 5480
_refine_ls_number_restraints 0
_refine_ls_restrained_S_all 1.206
_refine_ls_R_factor_all 0.0674
_refine_ls_R_factor_gt 0.0521
_refine_ls_shift/su_max 0.001
_refine_ls_shift/su_mean 0.000
_refine_ls_structure_factor_coef Fsqd
_refine_ls_weighting_details 'w=1/[\s^2^(Fo^2^)+(0.1000P)^2^] where P=(Fo^2^+2Fc^2^)/3'
_refine_ls_weighting_scheme calc
_refine_ls_wR_factor_gt 0.1508
_refine_ls_wR_factor_ref 0.1613
_reflns_Friedel_coverage 0.000
_reflns_number_gt 4414
_reflns_number_total 5480
_reflns_threshold_expression 'I > 2\s(I)'
_cod_data_source_file d4sc07576e2.cif
_cod_data_source_block mo_240323_ym_1_1_0mrev_a
_cod_depositor_comments 'Adding full bibliography for 1573931--1573935.cif.'
_cod_database_code 1573933
_shelx_shelxl_version_number 2014/7
_shelx_space_group_comment
;
The symmetry employed for this shelxl refinement is uniquely defined
by the following loop, which should always be used as a source of
symmetry information in preference to the above space-group names.
They are only intended as comments.
;
_shelx_estimated_absorpt_t_min 0.952
_shelx_estimated_absorpt_t_max 0.976

loop_
_space_group_symop_operation_xyz
'x, y, z'
'-x+1/2, -y, z'
'x, -y+1/2, -z+1/2'
'-x+1/2, y+1/2, -z+1/2'
'-x, -y, -z'
'x-1/2, y, -z'
'-x, y-1/2, z-1/2'
'x-1/2, -y-1/2, z-1/2'

loop_
_atom_site_label
_atom_site_type_symbol
_atom_site_fract_x
_atom_site_fract_y
_atom_site_fract_z
_atom_site_U_iso_or_equiv
_atom_site_adp_type
_atom_site_occupancy
_atom_site_site_symmetry_order
_atom_site_calc_flag
_atom_site_refinement_flags_posn
_atom_site_refinement_flags_adp
_atom_site_refinement_flags_occupancy
_atom_site_disorder_assembly
_atom_site_disorder_group
C1 C 0.2951(8) 0.4785(2) 0.6792(2) 0.0204(14) Uani 1 1 d . . . . .
H1 H 0.3243 0.4641 0.7079 0.025 Uiso 1 1 calc R U . . .
C2 C 0.3442(8) 0.4559(2) 0.6387(2) 0.0189(13) Uani 1 1 d . . . . .
H2 H 0.4078 0.4267 0.6391 0.023 Uiso 1 1 calc R U . . .
C3 C 0.2951(8) 0.4784(2) 0.5968(2) 0.0159(12) Uani 1 1 d . . . . .
C4 C 0.3202(9) 0.4653(2) 0.54888(19) 0.0143(13) Uani 1 1 d . . . . .
C5 C 0.4069(7) 0.42436(19) 0.5345(2) 0.0138(12) Uani 1 1 d . . . . .
H5 H 0.4509 0.4036 0.5578 0.017 Uiso 1 1 calc R U . . .
C6 C 0.4344(8) 0.41138(19) 0.48941(19) 0.0118(12) Uani 1 1 d . . . . .
C7 C 0.5243(7) 0.36887(19) 0.4751(2) 0.0135(9) Uani 1 1 d . . . . .
C8 C 0.6037(7) 0.33177(19) 0.5006(2) 0.0156(12) Uani 1 1 d . . . . .
H8 H 0.5992 0.3310 0.5333 0.019 Uiso 1 1 calc R U . . .
C9 C 0.6887(8) 0.2965(2) 0.4755(2) 0.0190(13) Uani 1 1 d . . . . .
H9 H 0.7425 0.2708 0.4916 0.023 Uiso 1 1 calc R U . . .
C10 C 0.6976(8) 0.2978(2) 0.4275(2) 0.0192(13) Uani 1 1 d . . . . .
H10 H 0.7591 0.2733 0.4117 0.023 Uiso 1 1 calc R U . . .
C11 C 0.6186(8) 0.3341(2) 0.4022(2) 0.0193(13) Uani 1 1 d . . . . .
H11 H 0.6243 0.3348 0.3694 0.023 Uiso 1 1 calc R U . . .
C12 C 0.5302(7) 0.36970(19) 0.4272(2) 0.0135(9) Uani 1 1 d . . . . .
C13 C 0.4367(7) 0.41207(19) 0.4126(2) 0.0138(12) Uani 1 1 d . . . . .
C14 C 0.4066(7) 0.42462(19) 0.3671(2) 0.0155(12) Uani 1 1 d . . . . .
H14 H 0.4489 0.4035 0.3440 0.019 Uiso 1 1 calc R U . . .
C15 C 0.3203(8) 0.4653(2) 0.3524(2) 0.0146(12) Uani 1 1 d . . . . .
C16 C 0.2941(8) 0.4784(2) 0.3052(2) 0.0182(13) Uani 1 1 d . . . . .
N1 N 0.2500 0.5000 0.5215(3) 0.0160(16) Uani 1 2 d S T P . .
N2 N 0.3819(6) 0.43634(17) 0.45114(15) 0.0119(10) Uani 1 1 d . . . . .
N3 N 0.2500 0.5000 0.3803(3) 0.0195(17) Uani 1 2 d S T P . .
Au1 Au 0.2500 0.5000 0.45087(2) 0.01278(16) Uani 1 2 d S T P . .
F1 F 0.7789(5) 0.27178(14) 0.32272(14) 0.0254(9) Uani 1 1 d . . . . .
F2 F 0.9914(5) 0.21334(13) 0.36802(14) 0.0316(9) Uani 1 1 d . . . . .
F3 F 1.0174(6) 0.11929(14) 0.34273(14) 0.0388(10) Uani 1 1 d . . . . .
F4 F 0.8174(6) 0.08538(13) 0.27288(14) 0.0334(9) Uani 1 1 d . . . . .
F5 F 0.6086(5) 0.14269(12) 0.22614(12) 0.0261(8) Uani 1 1 d . . . . .
C17 C 0.3391(9) 0.4557(2) 0.2638(2) 0.0272(15) Uani 1 1 d . . . . .
H17 H 0.3983 0.4258 0.2639 0.033 Uiso 1 1 calc R U . . .
C18 C 0.2953(11) 0.4778(3) 0.2232(3) 0.0367(18) Uani 1 1 d . . . . .
H18 H 0.3259 0.4633 0.1947 0.044 Uiso 1 1 calc R U . . .
B1 B 0.5388(12) 0.2500 0.2500 0.016(2) Uani 1 2 d S T P . .
C19 C 0.6745(9) 0.2107(2) 0.2738(2) 0.0223(14) Uani 1 1 d . . . . .
C20 C 0.7859(8) 0.2255(2) 0.3085(2) 0.0200(14) Uani 1 1 d . . . . .
C21 C 0.8968(8) 0.1962(2) 0.3325(2) 0.0240(14) Uani 1 1 d . . . . .
C22 C 0.9097(9) 0.1487(2) 0.3205(2) 0.0263(15) Uani 1 1 d . . . . .
C23 C 0.8083(10) 0.1321(2) 0.2852(2) 0.0252(14) Uani 1 1 d . . . . .
C24 C 0.6969(9) 0.1625(2) 0.2622(2) 0.0210(14) Uani 1 1 d . . . . .
C25 C 0.4018(8) 0.2259(2) 0.2115(2) 0.0199(13) Uani 1 1 d . . . . .
C26 C 0.2904(8) 0.1889(2) 0.2256(2) 0.0204(14) Uani 1 1 d . . . . .
C27 C 0.1737(9) 0.1659(2) 0.1967(2) 0.0234(14) Uani 1 1 d . . . . .
C28 C 0.1611(8) 0.1799(2) 0.1518(2) 0.0209(14) Uani 1 1 d . . . . .
C29 C 0.2659(7) 0.2170(3) 0.1362(2) 0.0233(15) Uani 1 1 d . . . . .
C30 C 0.3774(8) 0.2389(2) 0.1657(2) 0.0194(13) Uani 1 1 d . . . . .
F6 F 0.2982(5) 0.17309(13) 0.26984(12) 0.0253(8) Uani 1 1 d . . . . .
F7 F 0.0746(5) 0.12966(13) 0.21235(13) 0.0291(9) Uani 1 1 d . . . . .
F8 F 0.0498(5) 0.15715(13) 0.12262(13) 0.0288(9) Uani 1 1 d . . . . .
F9 F 0.2533(4) 0.23087(17) 0.09150(14) 0.0306(10) Uani 1 1 d . . . . .
F10 F 0.4683(5) 0.27562(13) 0.14743(12) 0.0274(9) Uani 1 1 d . . . . .

loop_
_atom_site_aniso_label
_atom_site_aniso_U_11
_atom_site_aniso_U_22
_atom_site_aniso_U_33
_atom_site_aniso_U_23
_atom_site_aniso_U_13
_atom_site_aniso_U_12
C1 0.013(3) 0.026(3) 0.022(4) 0.003(3) -0.002(3) -0.009(3)
C2 0.014(3) 0.026(3) 0.017(3) 0.002(3) 0.001(2) -0.007(2)
C3 0.010(3) 0.017(3) 0.021(3) 0.001(3) 0.000(3) -0.007(2)
C4 0.014(3) 0.017(3) 0.012(3) 0.000(2) -0.001(2) -0.007(3)
C5 0.006(3) 0.014(3) 0.022(3) 0.001(3) -0.003(2) -0.004(2)
C6 0.012(3) 0.012(3) 0.011(3) 0.001(2) -0.001(2) -0.006(2)
C7 0.007(2) 0.015(2) 0.019(2) -0.0003(17) 0.0000(15) -0.0037(16)
C8 0.010(3) 0.019(3) 0.018(3) -0.003(3) 0.000(2) -0.001(2)
C9 0.010(3) 0.013(3) 0.034(4) 0.000(3) -0.001(3) 0.003(2)
C10 0.016(3) 0.019(3) 0.022(4) -0.005(3) 0.002(3) 0.003(3)
C11 0.015(3) 0.023(3) 0.020(3) -0.004(3) -0.002(2) 0.003(2)
C12 0.007(2) 0.015(2) 0.019(2) -0.0003(17) 0.0000(15) -0.0037(16)
C13 0.009(3) 0.013(3) 0.019(3) -0.004(2) -0.001(2) -0.004(2)
C14 0.012(3) 0.015(3) 0.019(3) -0.002(2) 0.000(2) -0.001(2)
C15 0.013(3) 0.017(3) 0.014(3) -0.007(2) 0.002(2) -0.004(2)
C16 0.015(3) 0.020(3) 0.020(3) 0.005(3) 0.001(3) 0.000(3)
N1 0.015(4) 0.015(4) 0.018(4) 0.000 0.000 0.001(3)
N2 0.010(3) 0.017(3) 0.009(3) -0.0042(19) -0.0019(18) -0.003(2)
N3 0.018(4) 0.020(4) 0.021(4) 0.000 0.000 -0.004(3)
Au1 0.0111(2) 0.0142(2) 0.0131(2) 0.000 0.000 -0.00217(11)
F1 0.022(2) 0.027(2) 0.027(2) -0.0113(17) -0.0042(15) 0.0013(15)
F2 0.030(2) 0.034(2) 0.031(2) -0.0047(18) -0.0095(17) -0.0011(17)
F3 0.045(3) 0.033(2) 0.038(3) 0.0033(19) -0.014(2) 0.0114(19)
F4 0.045(2) 0.0195(19) 0.036(2) -0.0061(17) -0.001(2) 0.0065(18)
F5 0.029(2) 0.0234(19) 0.026(2) -0.0091(16) -0.0024(16) -0.0007(15)
C17 0.035(4) 0.031(4) 0.016(4) -0.001(3) 0.001(3) 0.008(3)
C18 0.051(5) 0.041(5) 0.019(4) -0.006(3) 0.005(4) 0.017(4)
B1 0.017(5) 0.017(5) 0.016(5) -0.008(4) 0.000 0.000
C19 0.025(4) 0.024(3) 0.018(4) -0.001(3) 0.003(3) -0.004(3)
C20 0.021(3) 0.021(3) 0.018(3) -0.005(3) 0.002(3) 0.000(3)
C21 0.018(3) 0.034(4) 0.020(4) -0.011(3) 0.000(3) -0.001(3)
C22 0.022(4) 0.029(4) 0.028(4) -0.002(3) 0.003(3) 0.009(3)
C23 0.034(4) 0.023(3) 0.019(3) -0.006(3) 0.003(3) 0.003(3)
C24 0.015(3) 0.028(3) 0.019(3) -0.005(3) -0.002(3) 0.001(3)
C25 0.012(3) 0.024(3) 0.023(4) -0.009(3) 0.002(2) 0.003(2)
C26 0.018(3) 0.026(3) 0.017(3) -0.002(3) 0.001(3) 0.002(3)
C27 0.018(3) 0.025(3) 0.028(4) -0.008(3) 0.004(3) 0.000(3)
C28 0.013(3) 0.027(3) 0.022(4) -0.010(3) -0.008(3) 0.001(2)
C29 0.020(4) 0.034(4) 0.016(4) -0.004(3) 0.002(2) 0.006(3)
C30 0.019(3) 0.022(3) 0.017(3) -0.006(3) 0.003(3) 0.000(2)
F6 0.0236(19) 0.033(2) 0.019(2) -0.0023(16) 0.0017(16) -0.0038(16)
F7 0.025(2) 0.029(2) 0.033(2) -0.0026(17) 0.0012(17) -0.0074(16)
F8 0.019(2) 0.036(2) 0.031(2) -0.0091(17) -0.0072(16) -0.0040(16)
F9 0.030(2) 0.042(3) 0.019(2) -0.0034(18) -0.0008(15) -0.0021(15)
F10 0.028(2) 0.032(2) 0.022(2) 0.0009(17) -0.0002(16) -0.0071(16)

loop_
_atom_type_symbol
_atom_type_description
_atom_type_scat_dispersion_real
_atom_type_scat_dispersion_imag
_atom_type_scat_source
C C 0.0033 0.0016 'International Tables Vol C Tables 4.2.6.8 and 6.1.1.4'
H H 0.0000 0.0000 'International Tables Vol C Tables 4.2.6.8 and 6.1.1.4'
Au Au -2.0133 8.8022 'International Tables Vol C Tables 4.2.6.8 and 6.1.1.4'
B B 0.0013 0.0007 'International Tables Vol C Tables 4.2.6.8 and 6.1.1.4'
F F 0.0171 0.0103 'International Tables Vol C Tables 4.2.6.8 and 6.1.1.4'
N N 0.0061 0.0033 'International Tables Vol C Tables 4.2.6.8 and 6.1.1.4'

loop_
_geom_angle_atom_site_label_1
_geom_angle_atom_site_label_2
_geom_angle_atom_site_label_3
_geom_angle
_geom_angle_site_symmetry_1
_geom_angle_site_symmetry_3
_geom_angle_publ_flag
C2 C1 C1 122.1(4) . 2_565 ?
C2 C1 H1 118.9 . . ?
C1 C1 H1 118.9 2_565 . ?
C1 C2 C3 116.8(6) . . ?
C1 C2 H2 121.6 . . ?
C3 C2 H2 121.6 . . ?
C3 C3 C2 121.0(4) 2_565 . ?
C3 C3 C4 106.6(4) 2_565 . ?
C2 C3 C4 132.4(6) . . ?
N1 C4 C5 126.9(6) . . ?
N1 C4 C3 109.1(5) . . ?
C5 C4 C3 124.0(6) . . ?
C6 C5 C4 125.2(5) . . ?
C6 C5 H5 117.4 . . ?
C4 C5 H5 117.4 . . ?
N2 C6 C5 126.3(5) . . ?
N2 C6 C7 109.1(5) . . ?
C5 C6 C7 124.6(5) . . ?
C12 C7 C8 121.4(5) . . ?
C12 C7 C6 106.9(5) . . ?
C8 C7 C6 131.6(6) . . ?
C9 C8 C7 116.8(6) . . ?
C9 C8 H8 121.6 . . ?
C7 C8 H8 121.6 . . ?
C8 C9 C10 121.8(5) . . ?
C8 C9 H9 119.1 . . ?
C10 C9 H9 119.1 . . ?
C11 C10 C9 121.7(5) . . ?
C11 C10 H10 119.1 . . ?
C9 C10 H10 119.1 . . ?
C10 C11 C12 116.9(6) . . ?
C10 C11 H11 121.6 . . ?
C12 C11 H11 121.6 . . ?
C7 C12 C11 121.4(5) . . ?
C7 C12 C13 106.8(5) . . ?
C11 C12 C13 131.8(6) . . ?
N2 C13 C14 126.8(5) . . ?
N2 C13 C12 108.5(5) . . ?
C14 C13 C12 124.6(5) . . ?
C15 C14 C13 125.6(5) . . ?
C15 C14 H14 117.2 . . ?
C13 C14 H14 117.2 . . ?
N3 C15 C14 125.9(6) . . ?
N3 C15 C16 109.1(6) . . ?
C14 C15 C16 125.0(5) . . ?
C16 C16 C17 121.1(4) 2_565 . ?
C16 C16 C15 107.0(3) 2_565 . ?
C17 C16 C15 132.0(6) . . ?
C4 N1 C4 108.7(7) 2_565 . ?
C4 N1 Au1 125.6(4) 2_565 . ?
C4 N1 Au1 125.6(4) . . ?
C6 N2 C13 108.5(5) . . ?
C6 N2 Au1 126.2(4) . . ?
C13 N2 Au1 125.3(4) . . ?
C15 N3 C15 107.9(8) 2_565 . ?
C15 N3 Au1 126.1(4) 2_565 . ?
C15 N3 Au1 126.1(4) . . ?
N1 Au1 N2 89.78(12) . 2_565 ?
N1 Au1 N2 89.78(12) . . ?
N2 Au1 N2 179.6(2) 2_565 . ?
N1 Au1 N3 180.0 . . ?
N2 Au1 N3 90.22(12) 2_565 . ?
N2 Au1 N3 90.22(12) . . ?
C18 C17 C16 118.1(6) . . ?
C18 C17 H17 121.0 . . ?
C16 C17 H17 121.0 . . ?
C17 C18 C18 120.9(4) . 2_565 ?
C17 C18 H18 119.6 . . ?
C18 C18 H18 119.6 2_565 . ?
C19 B1 C19 102.8(7) 3 . ?
C19 B1 C25 112.3(3) 3 . ?
C19 B1 C25 113.6(3) . . ?
C19 B1 C25 113.6(3) 3 3 ?
C19 B1 C25 112.3(3) . 3 ?
C25 B1 C25 102.5(6) . 3 ?
C20 C19 C24 112.9(6) . . ?
C20 C19 B1 119.2(5) . . ?
C24 C19 B1 127.9(5) . . ?
F1 C20 C21 116.1(6) . . ?
F1 C20 C19 118.8(6) . . ?
C21 C20 C19 124.9(6) . . ?
F2 C21 C20 120.5(6) . . ?
F2 C21 C22 119.9(6) . . ?
C20 C21 C22 119.5(6) . . ?
F3 C22 C23 120.2(6) . . ?
F3 C22 C21 121.2(6) . . ?
C23 C22 C21 118.5(6) . . ?
F4 C23 C22 119.8(6) . . ?
F4 C23 C24 119.9(6) . . ?
C22 C23 C24 120.4(6) . . ?
F5 C24 C23 115.4(5) . . ?
F5 C24 C19 121.0(6) . . ?
C23 C24 C19 123.6(6) . . ?
C30 C25 C26 113.0(6) . . ?
C30 C25 B1 128.1(5) . . ?
C26 C25 B1 118.9(5) . . ?
F6 C26 C27 116.6(6) . . ?
F6 C26 C25 119.3(5) . . ?
C27 C26 C25 124.1(6) . . ?
F7 C27 C28 119.9(6) . . ?
F7 C27 C26 120.8(6) . . ?
C28 C27 C26 119.3(6) . . ?
F8 C28 C27 120.4(6) . . ?
F8 C28 C29 120.6(6) . . ?
C27 C28 C29 119.0(6) . . ?
C30 C29 F9 121.4(6) . . ?
C30 C29 C28 119.6(6) . . ?
F9 C29 C28 119.0(6) . . ?
F10 C30 C29 114.7(6) . . ?
F10 C30 C25 120.4(5) . . ?
C29 C30 C25 124.9(6) . . ?

loop_
_geom_bond_atom_site_label_1
_geom_bond_atom_site_label_2
_geom_bond_distance
_geom_bond_site_symmetry_2
_geom_bond_publ_flag
C1 C2 1.384(9) . ?
C1 C1 1.384(14) 2_565 ?
C1 H1 0.9500 . ?
C2 C3 1.420(9) . ?
C2 H2 0.9500 . ?
C3 C3 1.392(13) 2_565 ?
C3 C4 1.448(8) . ?
C4 N1 1.364(8) . ?
C4 C5 1.386(8) . ?
C5 C6 1.373(8) . ?
C5 H5 0.9500 . ?
C6 N2 1.370(7) . ?
C6 C7 1.434(8) . ?
C7 C12 1.388(9) . ?
C7 C8 1.410(8) . ?
C8 C9 1.385(8) . ?
C8 H8 0.9500 . ?
C9 C10 1.393(10) . ?
C9 H9 0.9500 . ?
C10 C11 1.391(9) . ?
C10 H10 0.9500 . ?
C11 C12 1.404(8) . ?
C11 H11 0.9500 . ?
C12 C13 1.446(8) . ?
C13 N2 1.372(7) . ?
C13 C14 1.383(8) . ?
C14 C15 1.383(8) . ?
C14 H14 0.9500 . ?
C15 N3 1.371(7) . ?
C15 C16 1.429(9) . ?
C16 C16 1.383(13) 2_565 ?
C16 C17 1.401(9) . ?
N1 C4 1.364(8) 2_565 ?
N1 Au1 2.045(8) . ?
N2 Au1 2.046(5) . ?
N3 C15 1.371(7) 2_565 ?
N3 Au1 2.046(8) . ?
Au1 N2 2.046(5) 2_565 ?
F1 C20 1.359(7) . ?
F2 C21 1.345(7) . ?
F3 C22 1.331(7) . ?
F4 C23 1.357(7) . ?
F5 C24 1.361(7) . ?
C17 C18 1.372(10) . ?
C17 H17 0.9500 . ?
C18 C18 1.420(15) 2_565 ?
C18 H18 0.9500 . ?
B1 C19 1.661(9) 3 ?
B1 C19 1.661(9) . ?
B1 C25 1.673(8) . ?
B1 C25 1.673(8) 3 ?
C19 C20 1.380(9) . ?
C19 C24 1.399(9) . ?
C20 C21 1.369(9) . ?
C21 C22 1.376(9) . ?
C22 C23 1.364(10) . ?
C23 C24 1.374(10) . ?
C25 C30 1.387(9) . ?
C25 C26 1.399(9) . ?
C26 F6 1.358(7) . ?
C26 C27 1.382(9) . ?
C27 F7 1.343(7) . ?
C27 C28 1.364(9) . ?
C28 F8 1.356(7) . ?
C28 C29 1.388(10) . ?
C29 C30 1.353(9) . ?
C29 F9 1.354(8) . ?
C30 F10 1.349(7) . ?

loop_
_geom_torsion_atom_site_label_1
_geom_torsion_atom_site_label_2
_geom_torsion_atom_site_label_3
_geom_torsion_atom_site_label_4
_geom_torsion
_geom_torsion_site_symmetry_1
_geom_torsion_site_symmetry_2
_geom_torsion_site_symmetry_3
_geom_torsion_site_symmetry_4
_geom_torsion_publ_flag
C1 C1 C2 C3 -1.0(11) 2_565 . . . ?
C1 C2 C3 C3 1.3(10) . . . 2_565 ?
C1 C2 C3 C4 -178.9(6) . . . . ?
C3 C3 C4 N1 1.0(8) 2_565 . . . ?
C2 C3 C4 N1 -178.9(6) . . . . ?
C3 C3 C4 C5 179.3(7) 2_565 . . . ?
C2 C3 C4 C5 -0.5(11) . . . . ?
N1 C4 C5 C6 -1.2(10) . . . . ?
C3 C4 C5 C6 -179.2(6) . . . . ?
C4 C5 C6 N2 0.2(9) . . . . ?
C4 C5 C6 C7 -179.9(6) . . . . ?
N2 C6 C7 C12 2.1(6) . . . . ?
C5 C6 C7 C12 -177.8(5) . . . . ?
N2 C6 C7 C8 179.5(6) . . . . ?
C5 C6 C7 C8 -0.4(10) . . . . ?
C12 C7 C8 C9 0.5(8) . . . . ?
C6 C7 C8 C9 -176.7(6) . . . . ?
C7 C8 C9 C10 0.8(8) . . . . ?
C8 C9 C10 C11 -1.2(9) . . . . ?
C9 C10 C11 C12 0.4(9) . . . . ?
C8 C7 C12 C11 -1.3(8) . . . . ?
C6 C7 C12 C11 176.5(5) . . . . ?
C8 C7 C12 C13 179.9(5) . . . . ?
C6 C7 C12 C13 -2.3(6) . . . . ?
C10 C11 C12 C7 0.9(8) . . . . ?
C10 C11 C12 C13 179.3(6) . . . . ?
C7 C12 C13 N2 1.8(6) . . . . ?
C11 C12 C13 N2 -176.8(6) . . . . ?
C7 C12 C13 C14 -177.0(5) . . . . ?
C11 C12 C13 C14 4.4(10) . . . . ?
N2 C13 C14 C15 2.5(10) . . . . ?
C12 C13 C14 C15 -178.9(6) . . . . ?
C13 C14 C15 N3 0.0(9) . . . . ?
C13 C14 C15 C16 178.3(6) . . . . ?
N3 C15 C16 C16 -0.3(8) . . . 2_565 ?
C14 C15 C16 C16 -178.8(7) . . . 2_565 ?
N3 C15 C16 C17 -179.6(7) . . . . ?
C14 C15 C16 C17 1.8(11) . . . . ?
C5 C4 N1 C4 -178.6(8) . . . 2_565 ?
C3 C4 N1 C4 -0.4(3) . . . 2_565 ?
C5 C4 N1 Au1 1.4(8) . . . . ?
C3 C4 N1 Au1 179.6(3) . . . . ?
C5 C6 N2 C13 178.9(5) . . . . ?
C7 C6 N2 C13 -1.0(6) . . . . ?
C5 C6 N2 Au1 0.5(8) . . . . ?
C7 C6 N2 Au1 -179.4(4) . . . . ?
C14 C13 N2 C6 178.3(5) . . . . ?
C12 C13 N2 C6 -0.5(6) . . . . ?
C14 C13 N2 Au1 -3.2(8) . . . . ?
C12 C13 N2 Au1 178.0(3) . . . . ?
C14 C15 N3 C15 178.6(7) . . . 2_565 ?
C16 C15 N3 C15 0.1(3) . . . 2_565 ?
C14 C15 N3 Au1 -1.4(7) . . . . ?
C16 C15 N3 Au1 -179.9(3) . . . . ?
C16 C16 C17 C18 0.8(12) 2_565 . . . ?
C15 C16 C17 C18 -179.9(7) . . . . ?
C16 C17 C18 C18 -0.9(15) . . . 2_565 ?
C19 B1 C19 C20 62.8(5) 3 . . . ?
C25 B1 C19 C20 -175.5(5) . . . . ?
C25 B1 C19 C20 -59.7(8) 3 . . . ?
C19 B1 C19 C24 -115.0(7) 3 . . . ?
C25 B1 C19 C24 6.6(9) . . . . ?
C25 B1 C19 C24 122.5(6) 3 . . . ?
C24 C19 C20 F1 179.3(5) . . . . ?
B1 C19 C20 F1 1.1(9) . . . . ?
C24 C19 C20 C21 -5.5(10) . . . . ?
B1 C19 C20 C21 176.3(6) . . . . ?
F1 C20 C21 F2 0.1(9) . . . . ?
C19 C20 C21 F2 -175.2(6) . . . . ?
F1 C20 C21 C22 179.3(6) . . . . ?
C19 C20 C21 C22 4.0(11) . . . . ?
F2 C21 C22 F3 -1.4(10) . . . . ?
C20 C21 C22 F3 179.3(6) . . . . ?
F2 C21 C22 C23 178.1(6) . . . . ?
C20 C21 C22 C23 -1.2(10) . . . . ?
F3 C22 C23 F4 0.0(10) . . . . ?
C21 C22 C23 F4 -179.5(6) . . . . ?
F3 C22 C23 C24 180.0(6) . . . . ?
C21 C22 C23 C24 0.5(11) . . . . ?
F4 C23 C24 F5 -3.3(10) . . . . ?
C22 C23 C24 F5 176.8(6) . . . . ?
F4 C23 C24 C19 177.5(6) . . . . ?
C22 C23 C24 C19 -2.5(11) . . . . ?
C20 C19 C24 F5 -174.5(6) . . . . ?
B1 C19 C24 F5 3.4(10) . . . . ?
C20 C19 C24 C23 4.7(10) . . . . ?
B1 C19 C24 C23 -177.3(6) . . . . ?
C19 B1 C25 C30 -8.2(8) 3 . . . ?
C19 B1 C25 C30 -124.4(6) . . . . ?
C25 B1 C25 C30 114.2(7) 3 . . . ?
C19 B1 C25 C26 174.3(5) 3 . . . ?
C19 B1 C25 C26 58.1(7) . . . . ?
C25 B1 C25 C26 -63.4(5) 3 . . . ?
C30 C25 C26 F6 -179.0(5) . . . . ?
B1 C25 C26 F6 -1.1(8) . . . . ?
C30 C25 C26 C27 3.1(9) . . . . ?
B1 C25 C26 C27 -179.0(6) . . . . ?
F6 C26 C27 F7 -0.1(9) . . . . ?
C25 C26 C27 F7 177.9(6) . . . . ?
F6 C26 C27 C28 -179.4(5) . . . . ?
C25 C26 C27 C28 -1.4(10) . . . . ?
F7 C27 C28 F8 -0.5(9) . . . . ?
C26 C27 C28 F8 178.8(6) . . . . ?
F7 C27 C28 C29 -179.4(6) . . . . ?
C26 C27 C28 C29 0.0(10) . . . . ?
F8 C28 C29 C30 -179.3(5) . . . . ?
C27 C28 C29 C30 -0.5(10) . . . . ?
F8 C28 C29 F9 1.1(9) . . . . ?
C27 C28 C29 F9 180.0(6) . . . . ?
F9 C29 C30 F10 1.9(9) . . . . ?
C28 C29 C30 F10 -177.7(5) . . . . ?
F9 C29 C30 C25 -177.9(5) . . . . ?
C28 C29 C30 C25 2.5(10) . . . . ?
C26 C25 C30 F10 176.6(5) . . . . ?
B1 C25 C30 F10 -1.1(9) . . . . ?
C26 C25 C30 C29 -3.6(9) . . . . ?
B1 C25 C30 C29 178.7(6) . . . . ?
